data_2213898
loop_
_publ_author_name
'Boye, Mouhamadou S.'
'Diass\'e-Sarr, Aminata'
'Molloy, Kieran C.'
'Gabriele Kociok-K\"ohn'
'Mahieu, Bernard'

_publ_section_title
;
 Poly[bis(trimethyltin)-\m-glutarato]
;
_journal_coeditor_code LX2005
_journal_issue 6
_journal_name_full 'Acta Crystallographica Section E'
_journal_page_first m1724
_journal_page_last m1726
_journal_paper_doi 10.1107/S1600536807023926
_journal_volume 63
_journal_year 2007
_chemical_formula_iupac '[Sn2 (C H3)6 (C5 H6 O4)]'
_chemical_formula_moiety 'C11 H24 O4 Sn2'
_chemical_formula_sum 'C11 H24 O4 Sn2'
_chemical_formula_weight 457.68
_chemical_name_common Bis(trimethyltin)glutarate
_chemical_name_systematic Poly[bis(trimethyltin)-\m-glutarato]
_symmetry_cell_setting orthorhombic
_symmetry_space_group_name_Hall 'P 2ac 2ab'
_symmetry_space_group_name_H-M 'P 21 21 21'
_atom_sites_solution_hydrogens geom
_atom_sites_solution_primary direct
_atom_sites_solution_secondary difmap
_audit_creation_method 'WinGX routine CIF_UPDATE'
_cell_angle_alpha 90
_cell_angle_beta 90
_cell_angle_gamma 90
_cell_formula_units_Z 8
_cell_length_a 10.00530(10)
_cell_length_b 13.1391(2)
_cell_length_c 25.9006(5)
_cell_measurement_reflns_used 85056
_cell_measurement_temperature 150(2)
_cell_measurement_theta_max 30.034
_cell_measurement_theta_min 2.910
_cell_volume 3404.91(9)
_computing_cell_refinement 'HKL Scalepack (Otwinowski & Minor, 1997)'
_computing_data_collection 'COLLECT (Nonius, 1997)'
_computing_data_reduction 'DENZO (Otwinowski & Minor, 1997)'
_computing_molecular_graphics 'ORTEP-3 (Farrugia, 1997)'
_computing_publication_material 'WinGX (Farrugia,  1999)'
_computing_structure_refinement 'SHELXL97 (Sheldrick, 1998)'
_computing_structure_solution 'SIR97 (Altomare <i>et al.</i>,  1999)'
_diffrn_ambient_temperature 150(2)
_diffrn_measured_fraction_theta_full 0.99
_diffrn_measured_fraction_theta_max 0.975
_diffrn_measurement_device_type 'Nonius KappaCCD'
_diffrn_measurement_method '\f and \w scans'
_diffrn_radiation_monochromator graphite
_diffrn_radiation_source 'fine-focus sealed tube'
_diffrn_radiation_type MoK\a
_diffrn_radiation_wavelength 0.71073
_diffrn_reflns_av_R_equivalents 0.0582
_diffrn_reflns_limit_h_max 14
_diffrn_reflns_limit_h_min -13
_diffrn_reflns_limit_k_max 18
_diffrn_reflns_limit_k_min -18
_diffrn_reflns_limit_l_max 36
_diffrn_reflns_limit_l_min -36
_diffrn_reflns_number 42835
_diffrn_reflns_theta_full 25
_diffrn_reflns_theta_max 30.02
_diffrn_reflns_theta_min 3.12
_diffrn_standards_number 0
_exptl_absorpt_coefficient_mu 2.935
_exptl_absorpt_correction_T_max 0.641
_exptl_absorpt_correction_T_min 0.502
_exptl_absorpt_correction_type multi-scan
_exptl_absorpt_process_details
;
(SORTAV; Blessing, 1995)
;
_exptl_crystal_colour Colourless
_exptl_crystal_density_diffrn 1.786
_exptl_crystal_density_meas 1.786
_exptl_crystal_density_method 'not measured'
_exptl_crystal_description Block
_exptl_crystal_F_000 1776
_exptl_crystal_size_max 0.25
_exptl_crystal_size_mid 0.25
_exptl_crystal_size_min 0.15
_refine_diff_density_max 0.717
_refine_diff_density_min -1.110
_refine_ls_abs_structure_details 'Flack (1983), 3866 Friedel pairs'
_refine_ls_abs_structure_Flack 0.50(2)
_refine_ls_extinction_method none
_refine_ls_goodness_of_fit_ref 1.037
_refine_ls_hydrogen_treatment constr
_refine_ls_matrix_type full
_refine_ls_number_parameters 320
_refine_ls_number_reflns 9389
_refine_ls_number_restraints 0
_refine_ls_restrained_S_all 1.037
_refine_ls_R_factor_all 0.0397
_refine_ls_R_factor_gt 0.0312
_refine_ls_shift/su_max <0.003
_refine_ls_shift/su_mean <0.001
_refine_ls_structure_factor_coef Fsqd
_refine_ls_weighting_details 'calc w=1/[\s^2^(Fo^2^)+(0.0178P)^2^+3.5855P] where P=(Fo^2^+2Fc^2^)/3'
_refine_ls_weighting_scheme calc
_refine_ls_wR_factor_gt 0.0586
_refine_ls_wR_factor_ref 0.0617
_reflns_number_gt 8432
_reflns_number_total 9389
_reflns_threshold_expression I>2\s(I)
_cod_data_source_file lx2005.cif
_cod_data_source_block I
_cod_original_cell_volume 3404.83(9)
_cod_database_code 2213898
_cod_database_fobs_code 2213898

loop_
_atom_site_type_symbol
_atom_site_label
_atom_site_fract_x
_atom_site_fract_y
_atom_site_fract_z
_atom_site_U_iso_or_equiv
_atom_site_adp_type
_atom_site_calc_flag
_atom_site_refinement_flags
_atom_site_occupancy
Sn Sn1 0.06139(3) 0.72411(2) 0.975517(9) 0.02341(6) Uani d . 1
Sn Sn2 -0.59702(3) 0.289237(19) 0.983204(10) 0.02409(6) Uani d . 1
Sn Sn3 -0.59362(3) 0.67537(2) 0.719223(10) 0.02360(6) Uani d . 1
Sn Sn4 0.09138(3) 0.23593(2) 0.732318(9) 0.02403(6) Uani d . 1
O O1 -0.0970(3) 0.6309(2) 0.93905(10) 0.0295(6) Uani d . 1
O O2 -0.2481(3) 0.6922(2) 0.99309(11) 0.0312(7) Uani d . 1
O O3 -0.4428(3) 0.3626(2) 0.93539(11) 0.0294(6) Uani d . 1
O O4 -0.2814(3) 0.2724(2) 0.97135(11) 0.0317(7) Uani d . 1
O O5 -0.4318(3) 0.5865(2) 0.68381(10) 0.0287(6) Uani d . 1
O O6 -0.2816(3) 0.6535(2) 0.73578(11) 0.0301(7) Uani d . 1
O O7 -0.0698(2) 0.3250(2) 0.69527(10) 0.0283(6) Uani d . 1
O O8 -0.2170(3) 0.2602(2) 0.74952(11) 0.0321(7) Uani d . 1
C C1 0.1909(4) 0.6676(3) 0.91751(15) 0.0294(9) Uani d . 1
H H1A 0.2830 0.6876 0.9254 0.044 Uiso calc R 1
H H1B 0.1649 0.6958 0.8840 0.044 Uiso calc R 1
H H1C 0.1848 0.5932 0.9163 0.044 Uiso calc R 1
C C2 -0.0341(4) 0.8660(3) 0.96132(17) 0.0329(10) Uani d . 1
H H2A 0.0338 0.9187 0.9557 0.049 Uiso calc R 1
H H2B -0.0894 0.8844 0.9911 0.049 Uiso calc R 1
H H2C -0.0906 0.8604 0.9306 0.049 Uiso calc R 1
C C3 0.0487(5) 0.6488(4) 1.04777(16) 0.0367(10) Uani d . 1
H H3A -0.0181 0.5943 1.0457 0.055 Uiso calc R 1
H H3B 0.0225 0.6976 1.0745 0.055 Uiso calc R 1
H H3C 0.1360 0.6195 1.0565 0.055 Uiso calc R 1
C C4 -0.2169(4) 0.6386(3) 0.95539(15) 0.0248(8) Uani d . 1
C C5 -0.3242(4) 0.5817(3) 0.92572(17) 0.0294(9) Uani d . 1
H H5A -0.3786 0.6320 0.9065 0.035 Uiso calc R 1
H H5B -0.3840 0.5479 0.9509 0.035 Uiso calc R 1
C C6 -0.2744(4) 0.5015(3) 0.88754(15) 0.0296(9) Uani d . 1
H H6A -0.3492 0.4819 0.8646 0.036 Uiso calc R 1
H H6B -0.2038 0.5321 0.8657 0.036 Uiso calc R 1
C C7 -0.2187(4) 0.4057(3) 0.91298(17) 0.0299(9) Uani d . 1
H H7A -0.1780 0.3624 0.8859 0.036 Uiso calc R 1
H H7B -0.1466 0.4258 0.9371 0.036 Uiso calc R 1
C C8 -0.3197(4) 0.3432(3) 0.94217(15) 0.0240(8) Uani d . 1
C C9 -0.7383(5) 0.3863(4) 0.9466(2) 0.0519(15) Uani d . 1
H H9A -0.7795 0.4309 0.9724 0.078 Uiso calc R 1
H H9B -0.8077 0.3449 0.9300 0.078 Uiso calc R 1
H H9C -0.6930 0.4277 0.9204 0.078 Uiso calc R 1
C C10 -0.5126(4) 0.3371(4) 1.05443(16) 0.0352(10) Uani d . 1
H H10A -0.4975 0.2777 1.0766 0.053 Uiso calc R 1
H H10B -0.5740 0.3843 1.0717 0.053 Uiso calc R 1
H H10C -0.4273 0.3715 1.0479 0.053 Uiso calc R 1
C C11 -0.5668(5) 0.1406(3) 0.95362(17) 0.0386(11) Uani d . 1
H H11A -0.4965 0.1066 0.9735 0.058 Uiso calc R 1
H H11B -0.5399 0.1449 0.9173 0.058 Uiso calc R 1
H H11C -0.6500 0.1017 0.9564 0.058 Uiso calc R 1
C C12 -0.7259(4) 0.6130(4) 0.66366(18) 0.0392(11) Uani d . 1
H H12A -0.7686 0.6682 0.6443 0.059 Uiso calc R 1
H H12B -0.7945 0.5724 0.6812 0.059 Uiso calc R 1
H H12C -0.6756 0.5694 0.6398 0.059 Uiso calc R 1
C C13 -0.5747(5) 0.6040(3) 0.79220(16) 0.0367(10) Uani d . 1
H H13A -0.5174 0.6455 0.8145 0.055 Uiso calc R 1
H H13B -0.5348 0.5365 0.7878 0.055 Uiso calc R 1
H H13C -0.6632 0.5971 0.8080 0.055 Uiso calc R 1
C C14 -0.5049(4) 0.8173(3) 0.70136(17) 0.0334(10) Uani d . 1
H H14A -0.5748 0.8690 0.6974 0.050 Uiso calc R 1
H H14B -0.4544 0.8115 0.6691 0.050 Uiso calc R 1
H H14C -0.4444 0.8373 0.7293 0.050 Uiso calc R 1
C C15 -0.3111(4) 0.5984(3) 0.69849(15) 0.0258(8) Uani d . 1
C C16 -0.2056(4) 0.5424(3) 0.66806(15) 0.0243(8) Uani d . 1
H H16A -0.1309 0.5249 0.6915 0.029 Uiso calc R 1
H H16B -0.1699 0.5887 0.6412 0.029 Uiso calc R 1
C C17 -0.2550(4) 0.4449(3) 0.64197(15) 0.0260(8) Uani d . 1
H H17A -0.3306 0.4618 0.6188 0.031 Uiso calc R 1
H H17B -0.1822 0.4166 0.6204 0.031 Uiso calc R 1
C C18 -0.3001(4) 0.3644(3) 0.68042(16) 0.0274(9) Uani d . 1
H H18A -0.3628 0.3964 0.7051 0.033 Uiso calc R 1
H H18B -0.3501 0.3112 0.6615 0.033 Uiso calc R 1
C C19 -0.1890(4) 0.3135(3) 0.71078(16) 0.0266(8) Uani d . 1
C C20 0.0726(5) 0.3066(3) 0.80561(15) 0.0373(10) Uani d . 1
H H20A 0.1613 0.3258 0.8183 0.056 Uiso calc R 1
H H20B 0.0309 0.2591 0.8299 0.056 Uiso calc R 1
H H20C 0.0168 0.3676 0.8024 0.056 Uiso calc R 1
C C21 0.0050(4) 0.0928(3) 0.71434(18) 0.0351(10) Uani d . 1
H H21A -0.0277 0.0936 0.6787 0.053 Uiso calc R 1
H H21B -0.0697 0.0794 0.7379 0.053 Uiso calc R 1
H H21C 0.0725 0.0392 0.7182 0.053 Uiso calc R 1
C C22 0.2247(4) 0.2995(4) 0.67762(17) 0.0418(12) Uani d . 1
H H22A 0.2055 0.3723 0.6736 0.063 Uiso calc R 1
H H22B 0.2133 0.2651 0.6443 0.063 Uiso calc R 1
H H22C 0.3168 0.2907 0.6896 0.063 Uiso calc R 1

loop_
_atom_site_aniso_label
_atom_site_aniso_U_11
_atom_site_aniso_U_22
_atom_site_aniso_U_33
_atom_site_aniso_U_12
_atom_site_aniso_U_13
_atom_site_aniso_U_23
Sn1 0.01866(13) 0.02398(14) 0.02758(12) -0.00066(10) 0.00109(9) -0.00234(11)
Sn2 0.01943(12) 0.02271(14) 0.03013(12) -0.00074(11) -0.00154(10) 0.00362(10)
Sn3 0.02012(13) 0.02231(14) 0.02835(12) 0.00194(11) -0.00207(11) -0.00274(10)
Sn4 0.02028(13) 0.02494(14) 0.02687(11) -0.00013(11) 0.00011(10) 0.00457(10)
O1 0.0205(13) 0.0310(15) 0.0369(14) -0.0011(13) -0.0022(13) -0.0080(12)
O2 0.0231(14) 0.0310(16) 0.0394(16) -0.0004(13) -0.0004(12) -0.0098(13)
O3 0.0195(14) 0.0338(16) 0.0348(14) -0.0023(12) -0.0007(12) 0.0087(12)
O4 0.0211(14) 0.0300(16) 0.0441(17) -0.0002(12) -0.0033(12) 0.0087(14)
O5 0.0190(15) 0.0320(15) 0.0352(15) 0.0040(12) -0.0036(12) -0.0092(12)
O6 0.0203(14) 0.0346(17) 0.0356(15) -0.0006(12) -0.0006(12) -0.0119(14)
O7 0.0185(14) 0.0302(15) 0.0362(14) 0.0031(12) 0.0009(11) 0.0089(12)
O8 0.0262(14) 0.0301(16) 0.0399(15) -0.0055(13) -0.0008(12) 0.0106(13)
C1 0.027(2) 0.031(2) 0.0304(19) -0.0008(18) 0.0066(16) -0.0034(18)
C2 0.031(2) 0.023(2) 0.045(2) 0.0016(18) -0.0038(19) 0.0001(18)
C3 0.035(2) 0.038(3) 0.038(2) -0.007(2) -0.0016(19) 0.0094(19)
C4 0.0194(19) 0.023(2) 0.032(2) 0.0025(16) -0.0051(16) -0.0009(16)
C5 0.023(2) 0.026(2) 0.039(2) -0.0062(17) -0.0050(17) -0.0001(18)
C6 0.032(2) 0.033(2) 0.0234(19) -0.0093(19) 0.0016(17) -0.0016(16)
C7 0.022(2) 0.030(2) 0.038(2) -0.0033(18) 0.0061(17) -0.0033(18)
C8 0.0206(19) 0.023(2) 0.0287(19) 0.0004(16) 0.0011(15) -0.0024(16)
C9 0.028(2) 0.063(4) 0.064(3) 0.004(2) -0.003(2) 0.031(3)
C10 0.035(2) 0.037(3) 0.034(2) -0.009(2) 0.0037(18) -0.0080(19)
C11 0.043(3) 0.030(2) 0.043(2) -0.009(2) 0.000(2) -0.0084(19)
C12 0.029(2) 0.047(3) 0.042(3) 0.002(2) -0.009(2) -0.015(2)
C13 0.040(3) 0.031(2) 0.038(2) 0.007(2) 0.002(2) 0.0102(18)
C14 0.036(2) 0.027(2) 0.038(2) -0.0023(19) 0.0023(18) 0.0035(19)
C15 0.024(2) 0.025(2) 0.0284(19) 0.0022(17) -0.0018(16) 0.0015(16)
C16 0.0220(19) 0.024(2) 0.0266(18) -0.0023(16) 0.0028(15) 0.0008(16)
C17 0.024(2) 0.029(2) 0.0252(18) 0.0030(17) -0.0035(16) -0.0019(16)
C18 0.023(2) 0.028(2) 0.032(2) 0.0001(17) -0.0008(16) 0.0019(17)
C19 0.024(2) 0.020(2) 0.035(2) -0.0012(16) -0.0036(16) 0.0006(17)
C20 0.044(3) 0.036(2) 0.031(2) 0.006(2) 0.0033(19) -0.0022(17)
C21 0.032(2) 0.032(2) 0.041(2) -0.0043(19) -0.0093(19) 0.003(2)
C22 0.032(2) 0.054(3) 0.040(2) -0.002(2) 0.0043(19) 0.020(2)

loop_
_atom_type_symbol
_atom_type_description
_atom_type_scat_dispersion_real
_atom_type_scat_dispersion_imag
_atom_type_scat_source
C C 0.0033 0.0016 'International Tables Vol C Tables 4.2.6.8 and 6.1.1.4'
H H 0 0 'International Tables Vol C Tables 4.2.6.8 and 6.1.1.4'
O O 0.0106 0.006 'International Tables Vol C Tables 4.2.6.8 and 6.1.1.4'
Sn Sn -0.6537 1.4246 'International Tables Vol C Tables 4.2.6.8 and 6.1.1.4'

loop_
_geom_angle_atom_site_label_1
_geom_angle_atom_site_label_2
_geom_angle_atom_site_label_3
_geom_angle_site_symmetry_3
_geom_angle
_geom_angle_publ_flag
C1 Sn1 C2 . 117.35(17) yes
C1 Sn1 C3 . 119.91(18) yes
C3 Sn1 C2 . 122.34(18) yes
C10 Sn2 C9 . 118.3(2) yes
C11 Sn2 C10 . 122.02(19) yes
C11 Sn2 C9 . 119.1(2) yes
C13 Sn3 C12 . 119.36(19) yes
C14 Sn3 C13 . 123.19(18) yes
C14 Sn3 C12 . 117.01(19) yes
C20 Sn4 C21 . 123.25(18) yes
C22 Sn4 C20 . 118.79(19) yes
C22 Sn4 C21 . 117.4(2) yes
C1 Sn1 O1 . 86.64(13) yes
C1 Sn1 O2 3_567 85.01(13) yes
C2 Sn1 O1 . 95.15(14) yes
C2 Sn1 O2 3_567 90.80(14) yes
C3 Sn1 O1 . 94.33(14) yes
C3 Sn1 O2 3_567 87.79(15) yes
C9 Sn2 O3 . 87.29(15) yes
C9 Sn2 O4 3_457 84.68(15) yes
C10 Sn2 O3 . 94.60(14) yes
C10 Sn2 O4 3_457 88.79(14) yes
C11 Sn2 O3 . 95.74(15) yes
C11 Sn2 O4 3_457 88.60(14) yes
C12 Sn3 O5 . 88.33(14) yes
C12 Sn3 O8 4_456 85.05(14) yes
C13 Sn3 O5 . 94.11(14) yes
C13 Sn3 O8 4_456 88.54(14) yes
C14 Sn3 O5 . 93.89(14) yes
C14 Sn3 O8 4_456 89.75(14) yes
C20 Sn4 O6 4_546 87.64(14) yes
C21 Sn4 O6 4_546 89.90(14) yes
C20 Sn4 O7 . 95.28(14) yes
C21 Sn4 O7 . 94.41(14) yes
C22 Sn4 O6 4_546 84.66(14) yes
C22 Sn4 O7 . 87.70(14) yes
O1 Sn1 O2 3_567 171.32(10) yes
O3 Sn2 O4 3_457 171.96(10) yes
O5 Sn3 O8 4_456 173.34(10) yes
O7 Sn4 O6 4_546 172.31(10) yes
C4 O1 Sn1 . 119.2(2) ?
C4 O2 Sn1 3_467 137.8(3) ?
C8 O3 Sn2 . 120.9(3) ?
C8 O4 Sn2 3_557 143.2(3) ?
C15 O5 Sn3 . 120.6(2) ?
C15 O6 Sn4 4_556 137.5(3) ?
C19 O7 Sn4 . 119.0(2) ?
C19 O8 Sn3 4_446 136.2(3) ?
Sn1 C1 H1A . 109.5 ?
Sn1 C1 H1B . 109.5 ?
H1A C1 H1B . 109.5 ?
Sn1 C1 H1C . 109.5 ?
H1A C1 H1C . 109.5 ?
H1B C1 H1C . 109.5 ?
Sn1 C2 H2A . 109.5 ?
Sn1 C2 H2B . 109.5 ?
H2A C2 H2B . 109.5 ?
Sn1 C2 H2C . 109.5 ?
H2A C2 H2C . 109.5 ?
H2B C2 H2C . 109.5 ?
Sn1 C3 H3A . 109.5 ?
Sn1 C3 H3B . 109.5 ?
H3A C3 H3B . 109.5 ?
Sn1 C3 H3C . 109.5 ?
H3A C3 H3C . 109.5 ?
H3B C3 H3C . 109.5 ?
O2 C4 O1 . 122.7(4) ?
O2 C4 C5 . 119.9(4) ?
O1 C4 C5 . 117.3(3) ?
C4 C5 C6 . 115.9(3) ?
C4 C5 H5A . 108.3 ?
C6 C5 H5A . 108.3 ?
C4 C5 H5B . 108.3 ?
C6 C5 H5B . 108.3 ?
H5A C5 H5B . 107.4 ?
C7 C6 C5 . 114.1(3) ?
C7 C6 H6A . 108.7 ?
C5 C6 H6A . 108.7 ?
C7 C6 H6B . 108.7 ?
C5 C6 H6B . 108.7 ?
H6A C6 H6B . 107.6 ?
C8 C7 C6 . 114.9(3) ?
C8 C7 H7A . 108.5 ?
C6 C7 H7A . 108.5 ?
C8 C7 H7B . 108.5 ?
C6 C7 H7B . 108.5 ?
H7A C7 H7B . 107.5 ?
O4 C8 O3 . 121.8(4) ?
O4 C8 C7 . 120.0(3) ?
O3 C8 C7 . 118.2(4) ?
Sn2 C9 H9A . 109.5 ?
Sn2 C9 H9B . 109.5 ?
H9A C9 H9B . 109.5 ?
Sn2 C9 H9C . 109.5 ?
H9A C9 H9C . 109.5 ?
H9B C9 H9C . 109.5 ?
Sn2 C10 H10A . 109.5 ?
Sn2 C10 H10B . 109.5 ?
H10A C10 H10B . 109.5 ?
Sn2 C10 H10C . 109.5 ?
H10A C10 H10C . 109.5 ?
H10B C10 H10C . 109.5 ?
Sn2 C11 H11A . 109.5 ?
Sn2 C11 H11B . 109.5 ?
H11A C11 H11B . 109.5 ?
Sn2 C11 H11C . 109.5 ?
H11A C11 H11C . 109.5 ?
H11B C11 H11C . 109.5 ?
Sn3 C12 H12A . 109.5 ?
Sn3 C12 H12B . 109.5 ?
H12A C12 H12B . 109.5 ?
Sn3 C12 H12C . 109.5 ?
H12A C12 H12C . 109.5 ?
H12B C12 H12C . 109.5 ?
Sn3 C13 H13A . 109.5 ?
Sn3 C13 H13B . 109.5 ?
H13A C13 H13B . 109.5 ?
Sn3 C13 H13C . 109.5 ?
H13A C13 H13C . 109.5 ?
H13B C13 H13C . 109.5 ?
Sn3 C14 H14A . 109.5 ?
Sn3 C14 H14B . 109.5 ?
H14A C14 H14B . 109.5 ?
Sn3 C14 H14C . 109.5 ?
H14A C14 H14C . 109.5 ?
H14B C14 H14C . 109.5 ?
O6 C15 O5 . 121.9(4) ?
O6 C15 C16 . 121.6(3) ?
O5 C15 C16 . 116.6(3) ?
C15 C16 C17 . 114.4(3) ?
C15 C16 H16A . 108.7 ?
C17 C16 H16A . 108.7 ?
C15 C16 H16B . 108.7 ?
C17 C16 H16B . 108.7 ?
H16A C16 H16B . 107.6 ?
C18 C17 C16 . 112.9(3) ?
C18 C17 H17A . 109.0 ?
C16 C17 H17A . 109.0 ?
C18 C17 H17B . 109.0 ?
C16 C17 H17B . 109.0 ?
H17A C17 H17B . 107.8 ?
C19 C18 C17 . 115.4(3) ?
C19 C18 H18A . 108.4 ?
C17 C18 H18A . 108.4 ?
C19 C18 H18B . 108.4 ?
C17 C18 H18B . 108.4 ?
H18A C18 H18B . 107.5 ?
O8 C19 O7 . 121.9(4) ?
O8 C19 C18 . 119.8(3) ?
O7 C19 C18 . 118.2(3) ?
Sn4 C20 H20A . 109.5 ?
Sn4 C20 H20B . 109.5 ?
H20A C20 H20B . 109.5 ?
Sn4 C20 H20C . 109.5 ?
H20A C20 H20C . 109.5 ?
H20B C20 H20C . 109.5 ?
Sn4 C21 H21A . 109.5 ?
Sn4 C21 H21B . 109.5 ?
H21A C21 H21B . 109.5 ?
Sn4 C21 H21C . 109.5 ?
H21A C21 H21C . 109.5 ?
H21B C21 H21C . 109.5 ?
Sn4 C22 H22A . 109.5 ?
Sn4 C22 H22B . 109.5 ?
H22A C22 H22B . 109.5 ?
Sn4 C22 H22C . 109.5 ?
H22A C22 H22C . 109.5 ?
H22B C22 H22C . 109.5 ?

loop_
_geom_bond_atom_site_label_1
_geom_bond_atom_site_label_2
_geom_bond_site_symmetry_2
_geom_bond_distance
_geom_bond_publ_flag
Sn1 O1 . 2.214(3) yes
Sn1 O2 3_567 2.346(3) yes
Sn2 O3 . 2.201(3) yes
Sn2 O4 3_457 2.333(3) yes
Sn3 O5 . 2.197(3) yes
Sn3 O8 4_456 2.343(3) yes
Sn4 O7 . 2.211(3) yes
O1 C4 . 1.276(5) yes
O2 C4 . 1.244(5) yes
O3 C8 . 1.270(5) yes
O4 C8 . 1.258(5) yes
O5 C15 . 1.276(5) yes
O6 C15 . 1.243(5) yes
O7 C19 . 1.268(5) yes
O8 C19 . 1.255(5) yes
Sn1 C1 . 2.119(4) ?
Sn1 C3 . 2.121(4) ?
Sn1 C2 . 2.127(4) ?
Sn2 C11 . 2.119(4) ?
Sn2 C10 . 2.124(4) ?
Sn2 C9 . 2.127(5) ?
Sn3 C14 . 2.117(4) ?
Sn3 C13 . 2.118(4) ?
Sn3 C12 . 2.120(4) ?
Sn3 O5 . 2.197(3) ?
Sn4 C22 . 2.118(4) ?
Sn4 C21 . 2.122(4) ?
Sn4 C20 . 2.122(4) ?
Sn4 O6 4_546 2.340(3) ?
O4 Sn2 3_557 2.333(3) ?
O6 Sn4 4_556 2.340(3) ?
O8 Sn3 4_446 2.343(3) ?
C1 H1A . 0.9800 ?
C1 H1B . 0.9800 ?
C1 H1C . 0.9800 ?
C2 H2A . 0.9800 ?
C2 H2B . 0.9800 ?
C2 H2C . 0.9800 ?
C3 H3A . 0.9800 ?
C3 H3B . 0.9800 ?
C3 H3C . 0.9800 ?
C4 C5 . 1.518(5) ?
C5 C6 . 1.529(6) ?
C5 H5A . 0.9900 ?
C5 H5B . 0.9900 ?
C6 C7 . 1.526(6) ?
C6 H6A . 0.9900 ?
C6 H6B . 0.9900 ?
C7 C8 . 1.506(5) ?
C7 H7A . 0.9900 ?
C7 H7B . 0.9900 ?
C9 H9A . 0.9800 ?
C9 H9B . 0.9800 ?
C9 H9C . 0.9800 ?
C10 H10A . 0.9800 ?
C10 H10B . 0.9800 ?
C10 H10C . 0.9800 ?
C11 H11A . 0.9800 ?
C11 H11B . 0.9800 ?
C11 H11C . 0.9800 ?
C12 H12A . 0.9800 ?
C12 H12B . 0.9800 ?
C12 H12C . 0.9800 ?
C13 H13A . 0.9800 ?
C13 H13B . 0.9800 ?
C13 H13C . 0.9800 ?
C14 H14A . 0.9800 ?
C14 H14B . 0.9800 ?
C14 H14C . 0.9800 ?
C15 C16 . 1.509(5) ?
C16 C17 . 1.531(5) ?
C16 H16A . 0.9900 ?
C16 H16B . 0.9900 ?
C17 C18 . 1.521(5) ?
C17 H17A . 0.9900 ?
C17 H17B . 0.9900 ?
C18 C19 . 1.517(5) ?
C18 H18A . 0.9900 ?
C18 H18B . 0.9900 ?
C20 H20A . 0.9800 ?
C20 H20B . 0.9800 ?
C20 H20C . 0.9800 ?
C21 H21A . 0.9800 ?
C21 H21B . 0.9800 ?
C21 H21C . 0.9800 ?
C22 H22A . 0.9800 ?
C22 H22B . 0.9800 ?
C22 H22C . 0.9800 ?
O2 Sn1 3_467 2.346(3) ?
